data_7704971
loop_
_publ_author_name
'Chapple, Peter M.'
'Cordier, Marie'
'Dorcet, Vincent'
'Roisnel, Thierry'
'Carpentier, Jean-Fran\,cois'
'Sarazin, Yann'

_publ_section_title
;
 A versatile nitrogen ligand for alkaline-earth chemistry.
;
_journal_issue 34
_journal_name_full 'Dalton transactions (Cambridge, England : 2003)'
_journal_page_first 11878
_journal_page_last 11889
_journal_paper_doi 10.1039/d0dt02236e
_journal_volume 49
_journal_year 2020
_chemical_compound_source 'synthesis as described'
_chemical_formula_moiety 'C62.15 H100 Ca N3 O1.35 Si3 Sn'
_chemical_formula_sum 'C62.15 H100 Ca N3 O1.35 Si3 Sn'
_chemical_formula_weight 1153.89
_space_group_crystal_system monoclinic
_space_group_IT_number 14
_space_group_name_Hall '-P 2ybc'
_space_group_name_H-M_alt 'P 1 21/c 1'
_atom_sites_solution_hydrogens geom
_atom_sites_solution_primary dual
_atom_sites_solution_secondary difmap
_audit_update_record
;
2020-07-29 deposited with the CCDC.	2020-07-30 downloaded from the CCDC.
;
_cell_angle_alpha 90
_cell_angle_beta 91.784(5)
_cell_angle_gamma 90
_cell_formula_units_Z 4
_cell_length_a 13.0735(18)
_cell_length_b 20.434(2)
_cell_length_c 25.973(3)
_cell_measurement_reflns_used 9573
_cell_measurement_temperature 150
_cell_measurement_theta_max 27.5369
_cell_measurement_theta_min 2.4571
_cell_measurement_wavelength 0.71073
_cell_volume 6935.2(14)
_computing_cell_refinement 'APEX3 (Bruker, 2015)'
_computing_data_collection 'SAINT (Bruker, 2014)'
_computing_data_reduction 'SAINT (Bruker, 2014)'
_computing_molecular_graphics 'PLATON, A.L.Spek, Acta Cryst. 2009, D65, 148-155'
_computing_publication_material 'CRYSCALC (T. Roisnel, local program, ver. 2020)'
_computing_structure_refinement 'SHELXL-2018_3 (Sheldrick, 2018)'
_computing_structure_solution 'SHELXT (G. Sheldrick, 2015)'
_diffrn_ambient_temperature 150
_diffrn_detector '(CMOS) PHOTON 100'
_diffrn_detector_area_resol_mean 10.4167
_diffrn_measured_fraction_theta_full 0.986
_diffrn_measured_fraction_theta_max 0.984
_diffrn_measurement_device_type 'D8 VENTURE Bruker AXS'
_diffrn_measurement_method 'rotation images'
_diffrn_orient_matrix_UB_11 0.0699404
_diffrn_orient_matrix_UB_12 0.0041655
_diffrn_orient_matrix_UB_13 0.0163759
_diffrn_orient_matrix_UB_21 0.0251818
_diffrn_orient_matrix_UB_22 -0.0356177
_diffrn_orient_matrix_UB_23 -0.0227708
_diffrn_orient_matrix_UB_31 0.0181858
_diffrn_orient_matrix_UB_32 0.0332999
_diffrn_orient_matrix_UB_33 -0.0264042
_diffrn_radiation_monochromator 'multilayer monochromator'
_diffrn_radiation_probe x-ray
_diffrn_radiation_source 'Incoatec microfocus sealed tube'
_diffrn_radiation_type MoK\a
_diffrn_radiation_wavelength 0.71073
_diffrn_reflns_av_R_equivalents 0.0860
_diffrn_reflns_av_unetI/netI 0.0835
_diffrn_reflns_limit_h_max 16
_diffrn_reflns_limit_h_min -16
_diffrn_reflns_limit_k_max 26
_diffrn_reflns_limit_k_min -26
_diffrn_reflns_limit_l_max 33
_diffrn_reflns_limit_l_min -29
_diffrn_reflns_number 50853
_diffrn_reflns_theta_full 25.242
_diffrn_reflns_theta_max 27.484
_diffrn_reflns_theta_min 2.952
_diffrn_source_current 1.0
_diffrn_source_voltage 50.0
_exptl_absorpt_coefficient_mu 0.531
_exptl_absorpt_correction_T_max 0.880
_exptl_absorpt_correction_T_min 0.662
_exptl_absorpt_correction_type multi-scan
_exptl_absorpt_process_details
;
  [Sheldrick, G.M. (2014). SADABS Bruker AXS Inc., Madison, Wisconsin, USA]
;
_exptl_crystal_colour orange
_exptl_crystal_density_diffrn 1.105
_exptl_crystal_description prism
_exptl_crystal_F_000 2467
_exptl_crystal_size_max 0.680
_exptl_crystal_size_mid 0.300
_exptl_crystal_size_min 0.240
_refine_diff_density_max 1.748
_refine_diff_density_min -1.211
_refine_diff_density_rms 0.095
_refine_ls_extinction_method none
_refine_ls_goodness_of_fit_ref 1.005
_refine_ls_hydrogen_treatment constr
_refine_ls_matrix_type full
_refine_ls_number_parameters 683
_refine_ls_number_reflns 15634
_refine_ls_number_restraints 36
_refine_ls_restrained_S_all 1.004
_refine_ls_R_factor_all 0.0913
_refine_ls_R_factor_gt 0.0563
_refine_ls_shift/su_max 0.001
_refine_ls_shift/su_mean 0.000
_refine_ls_structure_factor_coef Fsqd
_refine_ls_weighting_details 'w=1/[\s^2^(Fo^2^)+(0.0638P)^2^+9.5031P] where P=(Fo^2^+2Fc^2^)/3'
_refine_ls_weighting_scheme calc
_refine_ls_wR_factor_gt 0.1304
_refine_ls_wR_factor_ref 0.1493
_reflns_Friedel_coverage 0.000
_reflns_number_gt 11028
_reflns_number_total 15634
_reflns_threshold_expression >2sigma(I)
_cod_data_source_file d0dt02236e2.cif
_cod_data_source_block PC469_2
_cod_depositor_comments 'Adding full bibliography for 7704966--7704975.cif.'
_cod_original_sg_symbol_H-M 'P 21/c'
_cod_database_code 7704971

loop_
_space_group_symop_operation_xyz
'x, y, z'
'-x, y+1/2, -z+1/2'
'-x, -y, -z'
'x, -y-1/2, z-1/2'

loop_
_atom_site_label
_atom_site_type_symbol
_atom_site_fract_x
_atom_site_fract_y
_atom_site_fract_z
_atom_site_U_iso_or_equiv
_atom_site_adp_type
_atom_site_occupancy
_atom_site_site_symmetry_order
_atom_site_calc_flag
_atom_site_refinement_flags_posn
_atom_site_refinement_flags_adp
_atom_site_refinement_flags_occupancy
_atom_site_disorder_assembly
_atom_site_disorder_group
Ca1 Ca 0.51708(5) 0.21183(3) 0.09585(2) 0.01553(14) Uani 1 1 d . . . . .
O1 O 0.35550(19) 0.26210(12) 0.09135(10) 0.0294(6) Uani 1 1 d . . . . .
N1 N 0.5330(2) 0.21767(12) -0.00045(11) 0.0178(6) Uani 1 1 d . . . . .
N2 N 0.6279(2) 0.12788(12) 0.07912(10) 0.0148(5) Uani 1 1 d . . . . .
N3 N 0.4586(2) 0.12560(12) 0.15721(11) 0.0181(6) Uani 1 1 d . . . . .
C1A C 0.4648(11) 0.1010(5) -0.1128(5) 0.066(3) Uani 0.65(2) 1 d . . P A 1
H1A1 H 0.413563 0.107857 -0.140577 0.099 Uiso 0.65(2) 1 calc R U P A 1
H1A2 H 0.483846 0.054650 -0.111301 0.099 Uiso 0.65(2) 1 calc R U P A 1
H1A3 H 0.525632 0.127437 -0.119323 0.099 Uiso 0.65(2) 1 calc R U P A 1
C3A C 0.3299(10) 0.0766(4) -0.0493(7) 0.083(5) Uani 0.65(2) 1 d . . P A 1
H3A1 H 0.282548 0.073882 -0.079233 0.124 Uiso 0.65(2) 1 calc R U P A 1
H3A2 H 0.294187 0.094794 -0.019962 0.124 Uiso 0.65(2) 1 calc R U P A 1
H3A3 H 0.355229 0.032675 -0.040566 0.124 Uiso 0.65(2) 1 calc R U P A 1
C1B C 0.398(3) 0.0889(8) -0.1155(7) 0.067(7) Uani 0.35(2) 1 d . . P A 2
H1B1 H 0.429417 0.045280 -0.116163 0.100 Uiso 0.35(2) 1 calc R U P A 2
H1B2 H 0.427313 0.116014 -0.142624 0.100 Uiso 0.35(2) 1 calc R U P A 2
H1B3 H 0.324249 0.085140 -0.121483 0.100 Uiso 0.35(2) 1 calc R U P A 2
C3B C 0.387(2) 0.0873(8) -0.0184(9) 0.079(9) Uani 0.35(2) 1 d . . P A 2
H3B1 H 0.414004 0.108493 0.012892 0.118 Uiso 0.35(2) 1 calc R U P A 2
H3B2 H 0.410479 0.041827 -0.019450 0.118 Uiso 0.35(2) 1 calc R U P A 2
H3B3 H 0.311694 0.088011 -0.018499 0.118 Uiso 0.35(2) 1 calc R U P A 2
C2 C 0.4210(3) 0.12118(19) -0.06220(17) 0.0381(10) Uani 1 1 d . . . . .
H2A H 0.475443 0.114286 -0.034844 0.046 Uiso 0.65(2) 1 calc R U P A 1
H2B H 0.497310 0.120732 -0.058149 0.046 Uiso 0.35(2) 1 calc R U P A 2
C4 C 0.3925(3) 0.19356(17) -0.06170(13) 0.0246(7) Uani 1 1 d . . . . .
C5 C 0.3064(3) 0.2149(2) -0.09028(15) 0.0337(9) Uani 1 1 d . . . . .
H5 H 0.266393 0.184051 -0.109479 0.040 Uiso 1 1 calc R U . . .
C6 C 0.2790(3) 0.2795(2) -0.09099(16) 0.0380(10) Uani 1 1 d . . . . .
H6 H 0.220392 0.293234 -0.110695 0.046 Uiso 1 1 calc R U . . .
C7 C 0.3360(3) 0.3248(2) -0.06323(17) 0.0385(10) Uani 1 1 d . . . . .
H7 H 0.316340 0.369564 -0.064183 0.046 Uiso 1 1 calc R U . . .
C8 C 0.4219(3) 0.30617(17) -0.03383(15) 0.0292(8) Uani 1 1 d . . . . .
C9 C 0.4488(2) 0.23982(16) -0.03300(12) 0.0190(7) Uani 1 1 d . . . . .
C10 C 0.4876(4) 0.35673(18) -0.00568(19) 0.0453(12) Uani 1 1 d . . . . .
H10 H 0.521067 0.334921 0.024926 0.054 Uiso 1 1 calc R U . . .
C11 C 0.5721(4) 0.3803(3) -0.0407(3) 0.0695(17) Uani 1 1 d . . . . .
H11A H 0.614306 0.342944 -0.050603 0.104 Uiso 1 1 calc R U . . .
H11B H 0.614987 0.412527 -0.022318 0.104 Uiso 1 1 calc R U . . .
H11C H 0.541193 0.400419 -0.071717 0.104 Uiso 1 1 calc R U . . .
C12 C 0.4250(4) 0.4152(2) 0.0139(2) 0.0607(15) Uani 1 1 d . . . . .
H12A H 0.397013 0.440067 -0.015597 0.091 Uiso 1 1 calc R U . . .
H12B H 0.469466 0.443651 0.035135 0.091 Uiso 1 1 calc R U . . .
H12C H 0.368806 0.399057 0.034499 0.091 Uiso 1 1 calc R U . . .
C13 C 0.6138(3) 0.20102(15) -0.02473(12) 0.0198(7) Uani 1 1 d . . . . .
H13 H 0.615279 0.212389 -0.060170 0.024 Uiso 1 1 calc R U . . .
C14 C 0.7022(2) 0.16681(15) -0.00337(13) 0.0182(7) Uani 1 1 d . . . . .
C15 C 0.7904(3) 0.16552(16) -0.03257(13) 0.0206(7) Uani 1 1 d . . . . .
H15 H 0.788543 0.186885 -0.065077 0.025 Uiso 1 1 calc R U . . .
C16 C 0.8808(3) 0.13454(15) -0.01646(13) 0.0196(7) Uani 1 1 d . . . . .
C17 C 0.8814(3) 0.10073(15) 0.03026(13) 0.0191(7) Uani 1 1 d . . . . .
H17 H 0.941816 0.078802 0.042019 0.023 Uiso 1 1 calc R U . . .
C18 C 0.7947(2) 0.09883(15) 0.05966(12) 0.0165(6) Uani 1 1 d . . . . .
C19 C 0.7046(2) 0.13329(14) 0.04411(12) 0.0153(6) Uani 1 1 d . . . . .
C20 C 0.9798(3) 0.14124(17) -0.04645(14) 0.0248(8) Uani 1 1 d . . . . .
C21 C 0.9602(3) 0.1694(3) -0.10054(17) 0.0449(11) Uani 1 1 d . . . . .
H21A H 0.931903 0.213630 -0.097836 0.067 Uiso 1 1 calc R U . . .
H21B H 0.911520 0.141419 -0.119690 0.067 Uiso 1 1 calc R U . . .
H21C H 1.024787 0.171188 -0.118690 0.067 Uiso 1 1 calc R U . . .
C22 C 1.0315(3) 0.07448(18) -0.05221(15) 0.0305(8) Uani 1 1 d . . . . .
H22A H 1.094654 0.079693 -0.071124 0.046 Uiso 1 1 calc R U . . .
H22B H 0.985094 0.044757 -0.071180 0.046 Uiso 1 1 calc R U . . .
H22C H 1.047693 0.056268 -0.018021 0.046 Uiso 1 1 calc R U . . .
C23 C 1.0521(3) 0.18710(19) -0.01681(17) 0.0345(9) Uani 1 1 d . . . . .
H23A H 1.019607 0.230040 -0.013366 0.052 Uiso 1 1 calc R U . . .
H23B H 1.115672 0.191836 -0.035464 0.052 Uiso 1 1 calc R U . . .
H23C H 1.067487 0.168952 0.017489 0.052 Uiso 1 1 calc R U . . .
C24 C 0.6695(2) 0.08917(14) 0.11819(12) 0.0160(6) Uani 1 1 d . . . . .
C25 C 0.6224(3) 0.06694(15) 0.16308(13) 0.0178(7) Uani 1 1 d . . . . .
C26 C 0.6807(3) 0.02702(15) 0.19696(13) 0.0215(7) Uani 1 1 d . . . . .
H26 H 0.648873 0.010464 0.226654 0.026 Uiso 1 1 calc R U . . .
C27 C 0.7826(3) 0.01039(15) 0.18940(13) 0.0219(7) Uani 1 1 d . . . . .
C28 C 0.8272(2) 0.03250(15) 0.14430(13) 0.0186(7) Uani 1 1 d . . . . .
H28 H 0.896338 0.021763 0.137977 0.022 Uiso 1 1 calc R U . . .
C29 C 0.7715(2) 0.07001(15) 0.10859(12) 0.0172(7) Uani 1 1 d . . . . .
C30 C 0.8430(3) -0.03164(17) 0.22868(14) 0.0273(8) Uani 1 1 d . . . . .
C31A C 0.8139(9) -0.1029(4) 0.2217(4) 0.034(2) Uani 0.503(16) 1 d . U P B 1
H31A H 0.742855 -0.109279 0.231481 0.051 Uiso 0.503(16) 1 calc R U P B 1
H31B H 0.859132 -0.130201 0.243468 0.051 Uiso 0.503(16) 1 calc R U P B 1
H31C H 0.821003 -0.115308 0.185502 0.051 Uiso 0.503(16) 1 calc R U P B 1
C32A C 0.9611(6) -0.0254(5) 0.2235(4) 0.027(2) Uani 0.503(16) 1 d . U P B 1
H32A H 0.995942 -0.047012 0.252773 0.040 Uiso 0.503(16) 1 calc R U P B 1
H32B H 0.980166 0.020986 0.223004 0.040 Uiso 0.503(16) 1 calc R U P B 1
H32C H 0.981398 -0.046201 0.191369 0.040 Uiso 0.503(16) 1 calc R U P B 1
C33A C 0.7918(8) -0.0350(6) 0.2803(4) 0.043(3) Uani 0.503(16) 1 d . U P B 1
H33A H 0.729368 -0.061327 0.276811 0.065 Uiso 0.503(16) 1 calc R U P B 1
H33B H 0.774372 0.009329 0.291434 0.065 Uiso 0.503(16) 1 calc R U P B 1
H33C H 0.838732 -0.055095 0.305820 0.065 Uiso 0.503(16) 1 calc R U P B 1
C31B C 0.8501(10) -0.1029(5) 0.2073(5) 0.042(3) Uani 0.497(16) 1 d . U P B 2
H31D H 0.781572 -0.122443 0.205372 0.063 Uiso 0.497(16) 1 calc R U P B 2
H31E H 0.894654 -0.129133 0.230209 0.063 Uiso 0.497(16) 1 calc R U P B 2
H31F H 0.878357 -0.101893 0.172771 0.063 Uiso 0.497(16) 1 calc R U P B 2
C32B C 0.9501(8) -0.0037(6) 0.2376(4) 0.041(3) Uani 0.497(16) 1 d . U P B 2
H32D H 0.987173 -0.005447 0.205377 0.061 Uiso 0.497(16) 1 calc R U P B 2
H32E H 0.986912 -0.029511 0.264007 0.061 Uiso 0.497(16) 1 calc R U P B 2
H32F H 0.945192 0.041845 0.249058 0.061 Uiso 0.497(16) 1 calc R U P B 2
C33B C 0.8209(8) -0.0093(5) 0.2850(3) 0.033(2) Uani 0.497(16) 1 d . U P B 2
H33D H 0.843266 0.036128 0.289896 0.049 Uiso 0.497(16) 1 calc R U P B 2
H33E H 0.858201 -0.037561 0.309599 0.049 Uiso 0.497(16) 1 calc R U P B 2
H33F H 0.747299 -0.012436 0.290756 0.049 Uiso 0.497(16) 1 calc R U P B 2
C34 C 0.5185(3) 0.08182(15) 0.17716(13) 0.0202(7) Uani 1 1 d . . . . .
H34 H 0.491518 0.056361 0.204169 0.024 Uiso 1 1 calc R U . . .
C35 C 0.3577(3) 0.13037(16) 0.17807(14) 0.0229(7) Uani 1 1 d . . . . .
C36 C 0.2761(3) 0.09643(19) 0.15373(16) 0.0320(9) Uani 1 1 d . . . . .
C37 C 0.1778(3) 0.1054(3) 0.1729(2) 0.0502(13) Uani 1 1 d . . . . .
H37 H 0.120992 0.083460 0.157090 0.060 Uiso 1 1 calc R U . . .
C38 C 0.1634(4) 0.1463(3) 0.2147(2) 0.0637(16) Uani 1 1 d . . . . .
H38 H 0.096217 0.152955 0.226528 0.076 Uiso 1 1 calc R U . . .
C39 C 0.2432(4) 0.1767(2) 0.2390(2) 0.0563(14) Uani 1 1 d . . . . .
H39 H 0.231414 0.202825 0.268471 0.068 Uiso 1 1 calc R U . . .
C40 C 0.3432(3) 0.17038(18) 0.22124(16) 0.0336(9) Uani 1 1 d . . . . .
C41 C 0.2931(3) 0.0490(2) 0.11014(16) 0.0403(10) Uani 1 1 d . . . . .
H41 H 0.357073 0.061918 0.092616 0.048 Uiso 1 1 calc R U . . .
C42 C 0.2048(4) 0.0480(3) 0.0699(2) 0.0658(17) Uani 1 1 d . . . . .
H42A H 0.219754 0.016202 0.042957 0.099 Uiso 1 1 calc R U . . .
H42B H 0.196870 0.091615 0.054587 0.099 Uiso 1 1 calc R U . . .
H42C H 0.141373 0.035633 0.086536 0.099 Uiso 1 1 calc R U . . .
C43 C 0.3069(6) -0.0200(3) 0.1312(2) 0.0759(19) Uani 1 1 d . . . . .
H43A H 0.367500 -0.021392 0.154346 0.114 Uiso 1 1 calc R U . . .
H43B H 0.315889 -0.050486 0.102564 0.114 Uiso 1 1 calc R U . . .
H43C H 0.246342 -0.032449 0.150165 0.114 Uiso 1 1 calc R U . . .
C44 C 0.4317(4) 0.20372(19) 0.25071(16) 0.0396(10) Uani 1 1 d . . . . .
H44 H 0.489925 0.208358 0.226880 0.048 Uiso 1 1 calc R U . . .
C45 C 0.4674(4) 0.1612(2) 0.29594(19) 0.0528(12) Uani 1 1 d . . . . .
H45A H 0.410360 0.154014 0.318877 0.079 Uiso 1 1 calc R U . . .
H45B H 0.523471 0.183159 0.314967 0.079 Uiso 1 1 calc R U . . .
H45C H 0.491401 0.118950 0.283092 0.079 Uiso 1 1 calc R U . . .
C46 C 0.4041(5) 0.2721(2) 0.2703(2) 0.0594(15) Uani 1 1 d . . . . .
H46A H 0.374146 0.297922 0.241862 0.089 Uiso 1 1 calc R U . . .
H46B H 0.465919 0.293862 0.283974 0.089 Uiso 1 1 calc R U . . .
H46C H 0.354411 0.268081 0.297648 0.089 Uiso 1 1 calc R U . . .
C56 C 0.2601(3) 0.24296(19) 0.06488(17) 0.0345(9) Uani 1 1 d . . . . .
H56A H 0.232417 0.202573 0.080252 0.041 Uiso 1 1 calc R U . . .
H56B H 0.271291 0.234967 0.027892 0.041 Uiso 1 1 calc R U . . .
C57 C 0.1884(4) 0.2985(3) 0.0715(3) 0.087(2) Uani 1 1 d . . . . .
H57A H 0.116590 0.283204 0.071658 0.104 Uiso 1 1 calc R U . . .
H57B H 0.195527 0.331373 0.043828 0.104 Uiso 1 1 calc R U . . .
C58 C 0.2218(4) 0.3259(3) 0.1230(3) 0.085(2) Uani 1 1 d . . . . .
H58A H 0.207993 0.373459 0.124530 0.103 Uiso 1 1 calc R U . . .
H58B H 0.185287 0.303950 0.151038 0.103 Uiso 1 1 calc R U . . .
C59 C 0.3319(4) 0.3129(2) 0.12754(19) 0.0478(12) Uani 1 1 d . . . . .
H59A H 0.370863 0.353104 0.119824 0.057 Uiso 1 1 calc R U . . .
H59B H 0.350827 0.298727 0.163021 0.057 Uiso 1 1 calc R U . . .
Sn1 Sn 0.67262(2) 0.30732(2) 0.16115(2) 0.02515(8) Uani 1 1 d . . . . .
Si1 Si 0.76120(10) 0.27048(5) 0.24778(5) 0.0385(3) Uani 1 1 d . . . . .
Si2 Si 0.64490(9) 0.42994(5) 0.17947(5) 0.0340(3) Uani 1 1 d . . . . .
Si3 Si 0.84182(9) 0.31530(5) 0.11208(5) 0.0346(3) Uani 1 1 d . . . . .
C47 C 0.7667(5) 0.1785(2) 0.2514(2) 0.0661(17) Uani 1 1 d . . . . .
H47A H 0.807448 0.161700 0.223246 0.099 Uiso 1 1 calc R U . . .
H47B H 0.697219 0.160658 0.248358 0.099 Uiso 1 1 calc R U . . .
H47C H 0.798376 0.165285 0.284485 0.099 Uiso 1 1 calc R U . . .
C48 C 0.8961(4) 0.3000(2) 0.2587(2) 0.0548(13) Uani 1 1 d . . . . .
H48A H 0.896544 0.347902 0.260564 0.082 Uiso 1 1 calc R U . . .
H48B H 0.937833 0.285702 0.230063 0.082 Uiso 1 1 calc R U . . .
H48C H 0.924219 0.281831 0.291007 0.082 Uiso 1 1 calc R U . . .
C49 C 0.6946(5) 0.2986(3) 0.30756(19) 0.0619(15) Uani 1 1 d . . . . .
H49A H 0.732062 0.282340 0.338241 0.093 Uiso 1 1 calc R U . . .
H49B H 0.624577 0.281402 0.307034 0.093 Uiso 1 1 calc R U . . .
H49C H 0.692669 0.346498 0.308369 0.093 Uiso 1 1 calc R U . . .
C50 C 0.7421(4) 0.4700(2) 0.22366(19) 0.0520(13) Uani 1 1 d . . . . .
H50A H 0.808986 0.469630 0.207615 0.078 Uiso 1 1 calc R U . . .
H50B H 0.746683 0.445989 0.256317 0.078 Uiso 1 1 calc R U . . .
H50C H 0.721559 0.515288 0.230150 0.078 Uiso 1 1 calc R U . . .
C51 C 0.5168(4) 0.4442(3) 0.2086(3) 0.080(2) Uani 1 1 d . . . . .
H51A H 0.516581 0.424791 0.243104 0.120 Uiso 1 1 calc R U . . .
H51B H 0.463094 0.423937 0.186841 0.120 Uiso 1 1 calc R U . . .
H51C H 0.504137 0.491364 0.211064 0.120 Uiso 1 1 calc R U . . .
C52 C 0.6462(5) 0.4794(2) 0.1181(2) 0.0672(16) Uani 1 1 d . . . . .
H52A H 0.634181 0.525609 0.125931 0.101 Uiso 1 1 calc R U . . .
H52B H 0.592314 0.463564 0.094130 0.101 Uiso 1 1 calc R U . . .
H52C H 0.712915 0.474681 0.102225 0.101 Uiso 1 1 calc R U . . .
C53 C 0.8148(5) 0.3276(3) 0.04101(18) 0.0625(15) Uani 1 1 d . . . . .
H53A H 0.879381 0.328004 0.022878 0.094 Uiso 1 1 calc R U . . .
H53B H 0.779277 0.369374 0.035476 0.094 Uiso 1 1 calc R U . . .
H53C H 0.771555 0.291814 0.027742 0.094 Uiso 1 1 calc R U . . .
C54 C 0.9180(4) 0.2372(2) 0.1193(2) 0.0565(14) Uani 1 1 d . . . . .
H54A H 0.871886 0.199525 0.115600 0.085 Uiso 1 1 calc R U . . .
H54B H 0.952204 0.236100 0.153405 0.085 Uiso 1 1 calc R U . . .
H54C H 0.969360 0.235326 0.092669 0.085 Uiso 1 1 calc R U . . .
C55 C 0.9314(3) 0.3847(2) 0.1314(2) 0.0459(12) Uani 1 1 d . . . . .
H55A H 0.952714 0.379749 0.167736 0.069 Uiso 1 1 calc R U . . .
H55B H 0.895949 0.426570 0.126548 0.069 Uiso 1 1 calc R U . . .
H55C H 0.991772 0.383513 0.110026 0.069 Uiso 1 1 calc R U . . .

loop_
_atom_site_aniso_label
_atom_site_aniso_U_11
_atom_site_aniso_U_22
_atom_site_aniso_U_33
_atom_site_aniso_U_23
_atom_site_aniso_U_13
_atom_site_aniso_U_12
Ca1 0.0164(3) 0.0134(3) 0.0168(3) -0.0006(2) 0.0001(3) 0.0008(2)
O1 0.0276(14) 0.0277(13) 0.0328(15) -0.0069(11) -0.0022(12) 0.0092(11)
N1 0.0165(14) 0.0169(12) 0.0197(14) 0.0012(11) -0.0028(12) -0.0003(10)
N2 0.0137(13) 0.0167(12) 0.0139(13) 0.0013(10) 0.0003(11) 0.0007(10)
N3 0.0169(14) 0.0184(13) 0.0192(14) -0.0003(11) 0.0039(11) -0.0001(11)
C1A 0.069(8) 0.045(5) 0.086(7) -0.030(5) 0.027(6) 0.000(5)
C3A 0.074(8) 0.047(5) 0.131(13) -0.026(6) 0.047(8) -0.022(5)
C1B 0.12(2) 0.036(8) 0.048(10) -0.012(7) -0.016(12) -0.009(10)
C3B 0.14(2) 0.028(8) 0.071(14) 0.008(8) 0.019(14) -0.001(10)
C2 0.036(2) 0.033(2) 0.045(3) -0.0122(18) -0.008(2) -0.0006(17)
C4 0.0206(18) 0.0340(18) 0.0193(17) -0.0019(15) -0.0002(14) 0.0002(15)
C5 0.023(2) 0.055(2) 0.023(2) -0.0062(17) -0.0006(16) -0.0003(18)
C6 0.024(2) 0.064(3) 0.026(2) 0.0099(19) -0.0076(17) 0.0145(19)
C7 0.041(3) 0.036(2) 0.037(2) 0.0109(18) -0.0083(19) 0.0127(18)
C8 0.033(2) 0.0259(18) 0.028(2) 0.0082(15) -0.0056(16) 0.0003(16)
C9 0.0145(16) 0.0283(17) 0.0141(16) 0.0064(13) 0.0008(13) 0.0010(13)
C10 0.054(3) 0.0218(18) 0.058(3) 0.0099(19) -0.024(2) -0.0008(18)
C11 0.049(3) 0.044(3) 0.115(5) 0.012(3) -0.007(3) -0.012(2)
C12 0.082(4) 0.029(2) 0.070(4) 0.000(2) -0.012(3) 0.001(2)
C13 0.0244(18) 0.0232(16) 0.0116(15) 0.0043(12) -0.0032(13) -0.0037(13)
C14 0.0180(17) 0.0192(15) 0.0173(16) 0.0000(12) -0.0013(13) -0.0008(12)
C15 0.0211(18) 0.0219(16) 0.0187(17) 0.0020(13) -0.0002(14) -0.0020(13)
C16 0.0180(17) 0.0207(16) 0.0201(17) -0.0041(13) 0.0013(14) -0.0026(13)
C17 0.0157(17) 0.0208(16) 0.0208(17) -0.0017(13) -0.0005(13) 0.0014(12)
C18 0.0156(16) 0.0170(14) 0.0168(16) -0.0012(12) 0.0006(13) 0.0003(12)
C19 0.0164(16) 0.0161(14) 0.0133(15) -0.0026(11) -0.0008(13) -0.0008(12)
C20 0.0242(19) 0.0305(18) 0.0201(18) -0.0008(14) 0.0047(15) -0.0007(15)
C21 0.029(2) 0.075(3) 0.032(2) 0.021(2) 0.0124(19) 0.007(2)
C22 0.0212(19) 0.039(2) 0.032(2) -0.0072(17) 0.0101(16) -0.0004(16)
C23 0.027(2) 0.036(2) 0.041(2) -0.0053(18) 0.0095(18) -0.0092(17)
C24 0.0173(16) 0.0119(13) 0.0188(16) -0.0005(12) 0.0001(13) -0.0005(12)
C25 0.0186(17) 0.0154(14) 0.0194(17) 0.0030(12) 0.0011(13) 0.0008(12)
C26 0.0262(19) 0.0184(15) 0.0201(17) 0.0047(13) 0.0041(14) -0.0003(13)
C27 0.0238(18) 0.0192(16) 0.0225(18) 0.0027(13) -0.0036(14) 0.0023(13)
C28 0.0144(16) 0.0215(16) 0.0200(17) -0.0006(13) 0.0024(13) 0.0043(12)
C29 0.0191(17) 0.0155(14) 0.0169(16) 0.0010(12) -0.0012(13) 0.0004(12)
C30 0.025(2) 0.0295(18) 0.027(2) 0.0106(15) -0.0012(16) 0.0061(15)
C31A 0.034(2) 0.034(2) 0.034(2) 0.0011(8) 0.0010(8) 0.0003(8)
C32A 0.027(2) 0.027(2) 0.026(2) 0.0008(8) 0.0004(8) 0.0009(8)
C33A 0.043(3) 0.044(3) 0.043(3) 0.0008(8) 0.0011(8) 0.0007(8)
C31B 0.042(3) 0.042(3) 0.042(3) 0.0008(8) 0.0011(8) 0.0011(8)
C32B 0.041(3) 0.041(3) 0.040(3) 0.0007(8) 0.0005(8) 0.0000(8)
C33B 0.033(2) 0.033(2) 0.032(2) 0.0005(8) 0.0006(8) 0.0003(8)
C34 0.0203(17) 0.0197(15) 0.0209(17) 0.0041(13) 0.0050(14) -0.0005(13)
C35 0.0189(18) 0.0221(16) 0.0284(19) 0.0097(14) 0.0095(15) 0.0021(13)
C36 0.024(2) 0.037(2) 0.036(2) 0.0128(17) 0.0021(17) -0.0054(16)
C37 0.019(2) 0.062(3) 0.069(4) 0.024(3) 0.005(2) -0.008(2)
C38 0.034(3) 0.071(3) 0.089(4) 0.017(3) 0.037(3) 0.013(3)
C39 0.047(3) 0.050(3) 0.074(4) -0.001(3) 0.041(3) 0.004(2)
C40 0.035(2) 0.0287(18) 0.038(2) 0.0048(16) 0.0190(19) 0.0053(16)
C41 0.036(2) 0.051(3) 0.034(2) 0.0072(19) -0.0047(19) -0.020(2)
C42 0.066(4) 0.063(3) 0.067(4) 0.015(3) -0.030(3) -0.028(3)
C43 0.122(6) 0.051(3) 0.054(4) 0.001(3) -0.020(4) 0.013(3)
C44 0.056(3) 0.031(2) 0.033(2) -0.0076(17) 0.019(2) -0.0026(19)
C45 0.063(3) 0.046(3) 0.049(3) -0.003(2) 0.004(3) -0.002(2)
C46 0.099(4) 0.038(3) 0.042(3) -0.010(2) 0.007(3) 0.007(3)
C56 0.024(2) 0.037(2) 0.043(2) -0.0082(18) -0.0016(18) 0.0016(16)
C57 0.035(3) 0.101(5) 0.124(6) -0.063(4) -0.018(3) 0.024(3)
C58 0.051(3) 0.104(5) 0.102(5) -0.068(4) 0.007(3) 0.016(3)
C59 0.053(3) 0.048(3) 0.043(3) -0.022(2) -0.007(2) 0.019(2)
Sn1 0.02547(14) 0.02326(13) 0.02672(14) -0.00917(10) 0.00086(10) -0.00558(10)
Si1 0.0496(8) 0.0320(6) 0.0333(6) -0.0036(5) -0.0111(5) -0.0105(5)
Si2 0.0374(6) 0.0246(5) 0.0401(7) -0.0106(5) 0.0005(5) -0.0021(4)
Si3 0.0302(6) 0.0363(6) 0.0377(6) -0.0138(5) 0.0062(5) -0.0098(5)
C47 0.096(5) 0.040(3) 0.061(4) 0.004(2) -0.032(3) -0.006(3)
C48 0.055(3) 0.065(3) 0.043(3) -0.007(2) -0.018(2) -0.013(2)
C49 0.083(4) 0.068(3) 0.035(3) -0.005(2) 0.005(3) -0.022(3)
C50 0.074(4) 0.037(2) 0.045(3) -0.020(2) 0.000(3) -0.012(2)
C51 0.064(4) 0.043(3) 0.134(6) -0.040(3) 0.038(4) -0.005(3)
C52 0.097(5) 0.043(3) 0.060(4) 0.004(2) -0.020(3) 0.007(3)
C53 0.084(4) 0.071(3) 0.034(3) -0.008(2) 0.016(3) -0.023(3)
C54 0.045(3) 0.045(3) 0.080(4) -0.027(3) 0.022(3) -0.003(2)
C55 0.030(2) 0.039(2) 0.069(3) -0.018(2) 0.008(2) -0.0114(18)

loop_
_atom_type_symbol
_atom_type_description
_atom_type_scat_dispersion_real
_atom_type_scat_dispersion_imag
_atom_type_scat_source
C C 0.0033 0.0016 'International Tables Vol C Tables 4.2.6.8 and 6.1.1.4'
H H 0.0000 0.0000 'International Tables Vol C Tables 4.2.6.8 and 6.1.1.4'
Ca Ca 0.2262 0.3064 'International Tables Vol C Tables 4.2.6.8 and 6.1.1.4'
N N 0.0061 0.0033 'International Tables Vol C Tables 4.2.6.8 and 6.1.1.4'
O O 0.0106 0.0060 'International Tables Vol C Tables 4.2.6.8 and 6.1.1.4'
Si Si 0.0817 0.0704 'International Tables Vol C Tables 4.2.6.8 and 6.1.1.4'
Sn Sn -0.6537 1.4246 'International Tables Vol C Tables 4.2.6.8 and 6.1.1.4'

loop_
_geom_angle_atom_site_label_1
_geom_angle_atom_site_label_2
_geom_angle_atom_site_label_3
_geom_angle
_geom_angle_site_symmetry_1
_geom_angle_site_symmetry_3
_geom_angle_publ_flag
N2 Ca1 O1 152.79(9) . . ?
N2 Ca1 N3 78.58(9) . . ?
O1 Ca1 N3 92.72(9) . . ?
N2 Ca1 N1 77.02(9) . . ?
O1 Ca1 N1 91.81(9) . . ?
N3 Ca1 N1 134.40(9) . . ?
N2 Ca1 Sn1 99.15(7) . . ?
O1 Ca1 Sn1 108.06(6) . . ?
N3 Ca1 Sn1 106.70(7) . . ?
N1 Ca1 Sn1 114.79(6) . . ?
C59 O1 C56 107.7(3) . . ?
C59 O1 Ca1 119.6(2) . . ?
C56 O1 Ca1 131.4(2) . . ?
C13 N1 C9 114.7(3) . . ?
C13 N1 Ca1 124.5(2) . . ?
C9 N1 Ca1 120.9(2) . . ?
C19 N2 C24 104.6(3) . . ?
C19 N2 Ca1 122.76(19) . . ?
C24 N2 Ca1 121.6(2) . . ?
C34 N3 C35 116.5(3) . . ?
C34 N3 Ca1 123.4(2) . . ?
C35 N3 Ca1 119.34(19) . . ?
C2 C1A H1A1 109.5 . . ?
C2 C1A H1A2 109.5 . . ?
H1A1 C1A H1A2 109.5 . . ?
C2 C1A H1A3 109.5 . . ?
H1A1 C1A H1A3 109.5 . . ?
H1A2 C1A H1A3 109.5 . . ?
C2 C3A H3A1 109.5 . . ?
C2 C3A H3A2 109.5 . . ?
H3A1 C3A H3A2 109.5 . . ?
C2 C3A H3A3 109.5 . . ?
H3A1 C3A H3A3 109.5 . . ?
H3A2 C3A H3A3 109.5 . . ?
C2 C1B H1B1 109.5 . . ?
C2 C1B H1B2 109.5 . . ?
H1B1 C1B H1B2 109.5 . . ?
C2 C1B H1B3 109.5 . . ?
H1B1 C1B H1B3 109.5 . . ?
H1B2 C1B H1B3 109.5 . . ?
C2 C3B H3B1 109.5 . . ?
C2 C3B H3B2 109.5 . . ?
H3B1 C3B H3B2 109.5 . . ?
C2 C3B H3B3 109.5 . . ?
H3B1 C3B H3B3 109.5 . . ?
H3B2 C3B H3B3 109.5 . . ?
C3B C2 C4 112.6(8) . . ?
C1A C2 C4 111.9(5) . . ?
C1A C2 C3A 110.1(6) . . ?
C4 C2 C3A 112.4(5) . . ?
C3B C2 C1B 116.8(11) . . ?
C4 C2 C1B 112.3(7) . . ?
C1A C2 H2A 107.4 . . ?
C4 C2 H2A 107.4 . . ?
C3A C2 H2A 107.4 . . ?
C3B C2 H2B 104.5 . . ?
C4 C2 H2B 104.5 . . ?
C1B C2 H2B 104.5 . . ?
C5 C4 C9 118.3(3) . . ?
C5 C4 C2 119.3(3) . . ?
C9 C4 C2 122.4(3) . . ?
C6 C5 C4 120.9(4) . . ?
C6 C5 H5 119.5 . . ?
C4 C5 H5 119.5 . . ?
C5 C6 C7 120.3(4) . . ?
C5 C6 H6 119.9 . . ?
C7 C6 H6 119.9 . . ?
C6 C7 C8 121.2(4) . . ?
C6 C7 H7 119.4 . . ?
C8 C7 H7 119.4 . . ?
C7 C8 C9 118.1(3) . . ?
C7 C8 C10 120.9(3) . . ?
C9 C8 C10 120.9(3) . . ?
C4 C9 C8 121.2(3) . . ?
C4 C9 N1 118.7(3) . . ?
C8 C9 N1 120.0(3) . . ?
C8 C10 C11 109.6(4) . . ?
C8 C10 C12 112.8(4) . . ?
C11 C10 C12 110.6(4) . . ?
C8 C10 H10 107.9 . . ?
C11 C10 H10 107.9 . . ?
C12 C10 H10 107.9 . . ?
C10 C11 H11A 109.5 . . ?
C10 C11 H11B 109.5 . . ?
H11A C11 H11B 109.5 . . ?
C10 C11 H11C 109.5 . . ?
H11A C11 H11C 109.5 . . ?
H11B C11 H11C 109.5 . . ?
C10 C12 H12A 109.5 . . ?
C10 C12 H12B 109.5 . . ?
H12A C12 H12B 109.5 . . ?
C10 C12 H12C 109.5 . . ?
H12A C12 H12C 109.5 . . ?
H12B C12 H12C 109.5 . . ?
N1 C13 C14 126.6(3) . . ?
N1 C13 H13 116.7 . . ?
C14 C13 H13 116.7 . . ?
C15 C14 C19 118.0(3) . . ?
C15 C14 C13 117.6(3) . . ?
C19 C14 C13 124.4(3) . . ?
C16 C15 C14 123.4(3) . . ?
C16 C15 H15 118.3 . . ?
C14 C15 H15 118.3 . . ?
C15 C16 C17 117.9(3) . . ?
C15 C16 C20 121.8(3) . . ?
C17 C16 C20 120.2(3) . . ?
C18 C17 C16 120.7(3) . . ?
C18 C17 H17 119.7 . . ?
C16 C17 H17 119.7 . . ?
C17 C18 C19 121.0(3) . . ?
C17 C18 C29 134.1(3) . . ?
C19 C18 C29 104.9(3) . . ?
N2 C19 C14 128.3(3) . . ?
N2 C19 C18 112.8(3) . . ?
C14 C19 C18 119.0(3) . . ?
C23 C20 C22 109.2(3) . . ?
C23 C20 C21 108.4(3) . . ?
C22 C20 C21 107.8(3) . . ?
C23 C20 C16 108.5(3) . . ?
C22 C20 C16 110.5(3) . . ?
C21 C20 C16 112.3(3) . . ?
C20 C21 H21A 109.5 . . ?
C20 C21 H21B 109.5 . . ?
H21A C21 H21B 109.5 . . ?
C20 C21 H21C 109.5 . . ?
H21A C21 H21C 109.5 . . ?
H21B C21 H21C 109.5 . . ?
C20 C22 H22A 109.5 . . ?
C20 C22 H22B 109.5 . . ?
H22A C22 H22B 109.5 . . ?
C20 C22 H22C 109.5 . . ?
H22A C22 H22C 109.5 . . ?
H22B C22 H22C 109.5 . . ?
C20 C23 H23A 109.5 . . ?
C20 C23 H23B 109.5 . . ?
H23A C23 H23B 109.5 . . ?
C20 C23 H23C 109.5 . . ?
H23A C23 H23C 109.5 . . ?
H23B C23 H23C 109.5 . . ?
N2 C24 C25 128.2(3) . . ?
N2 C24 C29 112.2(3) . . ?
C25 C24 C29 119.6(3) . . ?
C26 C25 C24 117.5(3) . . ?
C26 C25 C34 117.2(3) . . ?
C24 C25 C34 125.3(3) . . ?
C27 C26 C25 123.7(3) . . ?
C27 C26 H26 118.2 . . ?
C25 C26 H26 118.2 . . ?
C26 C27 C28 117.6(3) . . ?
C26 C27 C30 121.1(3) . . ?
C28 C27 C30 121.2(3) . . ?
C29 C28 C27 120.9(3) . . ?
C29 C28 H28 119.6 . . ?
C27 C28 H28 119.6 . . ?
C28 C29 C24 120.6(3) . . ?
C28 C29 C18 133.8(3) . . ?
C24 C29 C18 105.5(3) . . ?
C31A C30 C33A 87.0(8) . . ?
C31A C30 C27 109.6(4) . . ?
C33A C30 C27 112.4(4) . . ?
C32B C30 C27 110.1(4) . . ?
C31A C30 C32A 108.3(5) . . ?
C33A C30 C32A 123.0(7) . . ?
C27 C30 C32A 112.8(4) . . ?
C32B C30 C31B 109.8(6) . . ?
C27 C30 C31B 108.7(5) . . ?
C32B C30 C33B 86.8(8) . . ?
C27 C30 C33B 110.6(4) . . ?
C31B C30 C33B 128.2(7) . . ?
C30 C31A H31A 109.5 . . ?
C30 C31A H31B 109.5 . . ?
H31A C31A H31B 109.5 . . ?
C30 C31A H31C 109.5 . . ?
H31A C31A H31C 109.5 . . ?
H31B C31A H31C 109.5 . . ?
C30 C32A H32A 109.5 . . ?
C30 C32A H32B 109.5 . . ?
H32A C32A H32B 109.5 . . ?
C30 C32A H32C 109.5 . . ?
H32A C32A H32C 109.5 . . ?
H32B C32A H32C 109.5 . . ?
C30 C33A H33A 109.5 . . ?
C30 C33A H33B 109.5 . . ?
H33A C33A H33B 109.5 . . ?
C30 C33A H33C 109.5 . . ?
H33A C33A H33C 109.5 . . ?
H33B C33A H33C 109.5 . . ?
C30 C31B H31D 109.5 . . ?
C30 C31B H31E 109.5 . . ?
H31D C31B H31E 109.5 . . ?
C30 C31B H31F 109.5 . . ?
H31D C31B H31F 109.5 . . ?
H31E C31B H31F 109.5 . . ?
C30 C32B H32D 109.5 . . ?
C30 C32B H32E 109.5 . . ?
H32D C32B H32E 109.5 . . ?
C30 C32B H32F 109.5 . . ?
H32D C32B H32F 109.5 . . ?
H32E C32B H32F 109.5 . . ?
C30 C33B H33D 109.5 . . ?
C30 C33B H33E 109.5 . . ?
H33D C33B H33E 109.5 . . ?
C30 C33B H33F 109.5 . . ?
H33D C33B H33F 109.5 . . ?
H33E C33B H33F 109.5 . . ?
N3 C34 C25 127.4(3) . . ?
N3 C34 H34 116.3 . . ?
C25 C34 H34 116.3 . . ?
C40 C35 C36 121.8(3) . . ?
C40 C35 N3 119.0(3) . . ?
C36 C35 N3 119.1(3) . . ?
C37 C36 C35 117.8(4) . . ?
C37 C36 C41 120.4(4) . . ?
C35 C36 C41 121.7(3) . . ?
C38 C37 C36 120.3(4) . . ?
C38 C37 H37 119.9 . . ?
C36 C37 H37 119.9 . . ?
C39 C38 C37 121.3(4) . . ?
C39 C38 H38 119.3 . . ?
C37 C38 H38 119.3 . . ?
C38 C39 C40 121.0(5) . . ?
C38 C39 H39 119.5 . . ?
C40 C39 H39 119.5 . . ?
C35 C40 C39 117.7(4) . . ?
C35 C40 C44 122.7(3) . . ?
C39 C40 C44 119.5(4) . . ?
C36 C41 C43 110.1(4) . . ?
C36 C41 C42 113.2(4) . . ?
C43 C41 C42 108.1(4) . . ?
C36 C41 H41 108.4 . . ?
C43 C41 H41 108.4 . . ?
C42 C41 H41 108.4 . . ?
C41 C42 H42A 109.5 . . ?
C41 C42 H42B 109.5 . . ?
H42A C42 H42B 109.5 . . ?
C41 C42 H42C 109.5 . . ?
H42A C42 H42C 109.5 . . ?
H42B C42 H42C 109.5 . . ?
C41 C43 H43A 109.5 . . ?
C41 C43 H43B 109.5 . . ?
H43A C43 H43B 109.5 . . ?
C41 C43 H43C 109.5 . . ?
H43A C43 H43C 109.5 . . ?
H43B C43 H43C 109.5 . . ?
C45 C44 C40 109.9(3) . . ?
C45 C44 C46 109.5(4) . . ?
C40 C44 C46 112.9(4) . . ?
C45 C44 H44 108.1 . . ?
C40 C44 H44 108.1 . . ?
C46 C44 H44 108.1 . . ?
C44 C45 H45A 109.5 . . ?
C44 C45 H45B 109.5 . . ?
H45A C45 H45B 109.5 . . ?
C44 C45 H45C 109.5 . . ?
H45A C45 H45C 109.5 . . ?
H45B C45 H45C 109.5 . . ?
C44 C46 H46A 109.5 . . ?
C44 C46 H46B 109.5 . . ?
H46A C46 H46B 109.5 . . ?
C44 C46 H46C 109.5 . . ?
H46A C46 H46C 109.5 . . ?
H46B C46 H46C 109.5 . . ?
O1 C56 C57 105.9(3) . . ?
O1 C56 H56A 110.6 . . ?
C57 C56 H56A 110.6 . . ?
O1 C56 H56B 110.6 . . ?
C57 C56 H56B 110.6 . . ?
H56A C56 H56B 108.7 . . ?
C56 C57 C58 102.8(5) . . ?
C56 C57 H57A 111.2 . . ?
C58 C57 H57A 111.2 . . ?
C56 C57 H57B 111.2 . . ?
C58 C57 H57B 111.2 . . ?
H57A C57 H57B 109.1 . . ?
C59 C58 C57 105.2(4) . . ?
C59 C58 H58A 110.7 . . ?
C57 C58 H58A 110.7 . . ?
C59 C58 H58B 110.7 . . ?
C57 C58 H58B 110.7 . . ?
H58A C58 H58B 108.8 . . ?
O1 C59 C58 107.9(4) . . ?
O1 C59 H59A 110.1 . . ?
C58 C59 H59A 110.1 . . ?
O1 C59 H59B 110.1 . . ?
C58 C59 H59B 110.1 . . ?
H59A C59 H59B 108.4 . . ?
Si2 Sn1 Si3 99.01(4) . . ?
Si2 Sn1 Si1 100.51(4) . . ?
Si3 Sn1 Si1 94.56(4) . . ?
Si2 Sn1 Ca1 126.11(3) . . ?
Si3 Sn1 Ca1 108.07(3) . . ?
Si1 Sn1 Ca1 121.97(3) . . ?
C48 Si1 C47 106.2(3) . . ?
C48 Si1 C49 103.5(2) . . ?
C47 Si1 C49 106.2(3) . . ?
C48 Si1 Sn1 115.26(17) . . ?
C47 Si1 Sn1 110.26(16) . . ?
C49 Si1 Sn1 114.63(19) . . ?
C50 Si2 C51 106.3(3) . . ?
C50 Si2 C52 105.0(2) . . ?
C51 Si2 C52 106.8(3) . . ?
C50 Si2 Sn1 116.16(16) . . ?
C51 Si2 Sn1 110.91(16) . . ?
C52 Si2 Sn1 111.04(17) . . ?
C53 Si3 C54 107.0(3) . . ?
C53 Si3 C55 104.8(2) . . ?
C54 Si3 C55 106.6(2) . . ?
C53 Si3 Sn1 110.66(19) . . ?
C54 Si3 Sn1 110.69(17) . . ?
C55 Si3 Sn1 116.48(15) . . ?
Si1 C47 H47A 109.5 . . ?
Si1 C47 H47B 109.5 . . ?
H47A C47 H47B 109.5 . . ?
Si1 C47 H47C 109.5 . . ?
H47A C47 H47C 109.5 . . ?
H47B C47 H47C 109.5 . . ?
Si1 C48 H48A 109.5 . . ?
Si1 C48 H48B 109.5 . . ?
H48A C48 H48B 109.5 . . ?
Si1 C48 H48C 109.5 . . ?
H48A C48 H48C 109.5 . . ?
H48B C48 H48C 109.5 . . ?
Si1 C49 H49A 109.5 . . ?
Si1 C49 H49B 109.5 . . ?
H49A C49 H49B 109.5 . . ?
Si1 C49 H49C 109.5 . . ?
H49A C49 H49C 109.5 . . ?
H49B C49 H49C 109.5 . . ?
Si2 C50 H50A 109.5 . . ?
Si2 C50 H50B 109.5 . . ?
H50A C50 H50B 109.5 . . ?
Si2 C50 H50C 109.5 . . ?
H50A C50 H50C 109.5 . . ?
H50B C50 H50C 109.5 . . ?
Si2 C51 H51A 109.5 . . ?
Si2 C51 H51B 109.5 . . ?
H51A C51 H51B 109.5 . . ?
Si2 C51 H51C 109.5 . . ?
H51A C51 H51C 109.5 . . ?
H51B C51 H51C 109.5 . . ?
Si2 C52 H52A 109.5 . . ?
Si2 C52 H52B 109.5 . . ?
H52A C52 H52B 109.5 . . ?
Si2 C52 H52C 109.5 . . ?
H52A C52 H52C 109.5 . . ?
H52B C52 H52C 109.5 . . ?
Si3 C53 H53A 109.5 . . ?
Si3 C53 H53B 109.5 . . ?
H53A C53 H53B 109.5 . . ?
Si3 C53 H53C 109.5 . . ?
H53A C53 H53C 109.5 . . ?
H53B C53 H53C 109.5 . . ?
Si3 C54 H54A 109.5 . . ?
Si3 C54 H54B 109.5 . . ?
H54A C54 H54B 109.5 . . ?
Si3 C54 H54C 109.5 . . ?
H54A C54 H54C 109.5 . . ?
H54B C54 H54C 109.5 . . ?
Si3 C55 H55A 109.5 . . ?
Si3 C55 H55B 109.5 . . ?
H55A C55 H55B 109.5 . . ?
Si3 C55 H55C 109.5 . . ?
H55A C55 H55C 109.5 . . ?
H55B C55 H55C 109.5 . . ?

loop_
_geom_bond_atom_site_label_1
_geom_bond_atom_site_label_2
_geom_bond_distance
_geom_bond_site_symmetry_2
_geom_bond_publ_flag
Ca1 N2 2.295(3) . ?
Ca1 O1 2.349(2) . ?
Ca1 N3 2.511(3) . ?
Ca1 N1 2.519(3) . ?
Ca1 Sn1 3.2564(7) . ?
O1 C59 1.440(5) . ?
O1 C56 1.459(4) . ?
N1 C13 1.293(4) . ?
N1 C9 1.440(4) . ?
N2 C19 1.379(4) . ?
N2 C24 1.385(4) . ?
N3 C34 1.287(4) . ?
N3 C35 1.446(4) . ?
C1A C2 1.507(11) . ?
C1A H1A1 0.9800 . ?
C1A H1A2 0.9800 . ?
C1A H1A3 0.9800 . ?
C3A C2 1.545(10) . ?
C3A H3A1 0.9800 . ?
C3A H3A2 0.9800 . ?
C3A H3A3 0.9800 . ?
C1B C2 1.554(16) . ?
C1B H1B1 0.9800 . ?
C1B H1B2 0.9800 . ?
C1B H1B3 0.9800 . ?
C3B C2 1.416(18) . ?
C3B H3B1 0.9800 . ?
C3B H3B2 0.9800 . ?
C3B H3B3 0.9800 . ?
C2 C4 1.525(5) . ?
C2 H2A 1.0000 . ?
C2 H2B 1.0000 . ?
C4 C5 1.399(5) . ?
C4 C9 1.399(5) . ?
C5 C6 1.369(6) . ?
C5 H5 0.9500 . ?
C6 C7 1.378(6) . ?
C6 H6 0.9500 . ?
C7 C8 1.391(5) . ?
C7 H7 0.9500 . ?
C8 C9 1.401(5) . ?
C8 C10 1.517(5) . ?
C10 C11 1.531(8) . ?
C10 C12 1.543(7) . ?
C10 H10 1.0000 . ?
C11 H11A 0.9800 . ?
C11 H11B 0.9800 . ?
C11 H11C 0.9800 . ?
C12 H12A 0.9800 . ?
C12 H12B 0.9800 . ?
C12 H12C 0.9800 . ?
C13 C14 1.447(4) . ?
C13 H13 0.9500 . ?
C14 C15 1.400(5) . ?
C14 C19 1.410(4) . ?
C15 C16 1.394(5) . ?
C15 H15 0.9500 . ?
C16 C17 1.396(5) . ?
C16 C20 1.537(5) . ?
C17 C18 1.387(5) . ?
C17 H17 0.9500 . ?
C18 C19 1.421(4) . ?
C18 C29 1.442(4) . ?
C20 C23 1.523(5) . ?
C20 C22 1.532(5) . ?
C20 C21 1.532(5) . ?
C21 H21A 0.9800 . ?
C21 H21B 0.9800 . ?
C21 H21C 0.9800 . ?
C22 H22A 0.9800 . ?
C22 H22B 0.9800 . ?
C22 H22C 0.9800 . ?
C23 H23A 0.9800 . ?
C23 H23B 0.9800 . ?
C23 H23C 0.9800 . ?
C24 C25 1.410(5) . ?
C24 C29 1.419(5) . ?
C25 C26 1.407(4) . ?
C25 C34 1.450(5) . ?
C26 C27 1.395(5) . ?
C26 H26 0.9500 . ?
C27 C28 1.399(5) . ?
C27 C30 1.534(5) . ?
C28 C29 1.391(4) . ?
C28 H28 0.9500 . ?
C30 C31A 1.514(9) . ?
C30 C33A 1.517(10) . ?
C30 C32B 1.523(10) . ?
C30 C32A 1.559(9) . ?
C30 C31B 1.563(10) . ?
C30 C33B 1.569(9) . ?
C31A H31A 0.9800 . ?
C31A H31B 0.9800 . ?
C31A H31C 0.9800 . ?
C32A H32A 0.9800 . ?
C32A H32B 0.9800 . ?
C32A H32C 0.9800 . ?
C33A H33A 0.9800 . ?
C33A H33B 0.9800 . ?
C33A H33C 0.9800 . ?
C31B H31D 0.9800 . ?
C31B H31E 0.9800 . ?
C31B H31F 0.9800 . ?
C32B H32D 0.9800 . ?
C32B H32E 0.9800 . ?
C32B H32F 0.9800 . ?
C33B H33D 0.9800 . ?
C33B H33E 0.9800 . ?
C33B H33F 0.9800 . ?
C34 H34 0.9500 . ?
C35 C40 1.405(5) . ?
C35 C36 1.406(5) . ?
C36 C37 1.404(6) . ?
C36 C41 1.512(6) . ?
C37 C38 1.387(8) . ?
C37 H37 0.9500 . ?
C38 C39 1.354(8) . ?
C38 H38 0.9500 . ?
C39 C40 1.405(6) . ?
C39 H39 0.9500 . ?
C40 C44 1.528(6) . ?
C41 C43 1.520(6) . ?
C41 C42 1.532(6) . ?
C41 H41 1.0000 . ?
C42 H42A 0.9800 . ?
C42 H42B 0.9800 . ?
C42 H42C 0.9800 . ?
C43 H43A 0.9800 . ?
C43 H43B 0.9800 . ?
C43 H43C 0.9800 . ?
C44 C45 1.523(6) . ?
C44 C46 1.534(6) . ?
C44 H44 1.0000 . ?
C45 H45A 0.9800 . ?
C45 H45B 0.9800 . ?
C45 H45C 0.9800 . ?
C46 H46A 0.9800 . ?
C46 H46B 0.9800 . ?
C46 H46C 0.9800 . ?
C56 C57 1.484(6) . ?
C56 H56A 0.9900 . ?
C56 H56B 0.9900 . ?
C57 C58 1.503(8) . ?
C57 H57A 0.9900 . ?
C57 H57B 0.9900 . ?
C58 C59 1.465(7) . ?
C58 H58A 0.9900 . ?
C58 H58B 0.9900 . ?
C59 H59A 0.9900 . ?
C59 H59B 0.9900 . ?
Sn1 Si2 2.5781(11) . ?
Sn1 Si3 2.5923(12) . ?
Sn1 Si1 2.6092(12) . ?
Si1 C48 1.876(5) . ?
Si1 C47 1.883(5) . ?
Si1 C49 1.893(5) . ?
Si2 C50 1.874(4) . ?
Si2 C51 1.881(5) . ?
Si2 C52 1.889(5) . ?
Si3 C53 1.885(5) . ?
Si3 C54 1.888(5) . ?
Si3 C55 1.896(4) . ?
C47 H47A 0.9800 . ?
C47 H47B 0.9800 . ?
C47 H47C 0.9800 . ?
C48 H48A 0.9800 . ?
C48 H48B 0.9800 . ?
C48 H48C 0.9800 . ?
C49 H49A 0.9800 . ?
C49 H49B 0.9800 . ?
C49 H49C 0.9800 . ?
C50 H50A 0.9800 . ?
C50 H50B 0.9800 . ?
C50 H50C 0.9800 . ?
C51 H51A 0.9800 . ?
C51 H51B 0.9800 . ?
C51 H51C 0.9800 . ?
C52 H52A 0.9800 . ?
C52 H52B 0.9800 . ?
C52 H52C 0.9800 . ?
C53 H53A 0.9800 . ?
C53 H53B 0.9800 . ?
C53 H53C 0.9800 . ?
C54 H54A 0.9800 . ?
C54 H54B 0.9800 . ?
C54 H54C 0.9800 . ?
C55 H55A 0.9800 . ?
C55 H55B 0.9800 . ?
C55 H55C 0.9800 . ?

loop_
_geom_torsion_atom_site_label_1
_geom_torsion_atom_site_label_2
_geom_torsion_atom_site_label_3
_geom_torsion_atom_site_label_4
_geom_torsion
_geom_torsion_site_symmetry_1
_geom_torsion_site_symmetry_2
_geom_torsion_site_symmetry_3
_geom_torsion_site_symmetry_4
_geom_torsion_publ_flag
C3B C2 C4 C5 -98.6(16) . . . . ?
C1A C2 C4 C5 72.9(8) . . . . ?
C3A C2 C4 C5 -51.6(9) . . . . ?
C1B C2 C4 C5 35.8(15) . . . . ?
C3B C2 C4 C9 80.6(16) . . . . ?
C1A C2 C4 C9 -108.0(7) . . . . ?
C3A C2 C4 C9 127.5(9) . . . . ?
C1B C2 C4 C9 -145.1(14) . . . . ?
C9 C4 C5 C6 1.3(6) . . . . ?
C2 C4 C5 C6 -179.6(4) . . . . ?
C4 C5 C6 C7 -0.2(6) . . . . ?
C5 C6 C7 C8 -0.3(7) . . . . ?
C6 C7 C8 C9 -0.3(6) . . . . ?
C6 C7 C8 C10 176.7(4) . . . . ?
C5 C4 C9 C8 -1.8(5) . . . . ?
C2 C4 C9 C8 179.0(4) . . . . ?
C5 C4 C9 N1 175.4(3) . . . . ?
C2 C4 C9 N1 -3.7(5) . . . . ?
C7 C8 C9 C4 1.4(6) . . . . ?
C10 C8 C9 C4 -175.6(4) . . . . ?
C7 C8 C9 N1 -175.9(3) . . . . ?
C10 C8 C9 N1 7.2(6) . . . . ?
C13 N1 C9 C4 74.4(4) . . . . ?
Ca1 N1 C9 C4 -104.8(3) . . . . ?
C13 N1 C9 C8 -108.3(4) . . . . ?
Ca1 N1 C9 C8 72.5(4) . . . . ?
C7 C8 C10 C11 -90.0(5) . . . . ?
C9 C8 C10 C11 86.8(5) . . . . ?
C7 C8 C10 C12 33.7(6) . . . . ?
C9 C8 C10 C12 -149.4(4) . . . . ?
C9 N1 C13 C14 -168.6(3) . . . . ?
Ca1 N1 C13 C14 10.6(5) . . . . ?
N1 C13 C14 C15 -166.7(3) . . . . ?
N1 C13 C14 C19 15.1(5) . . . . ?
C19 C14 C15 C16 -1.9(5) . . . . ?
C13 C14 C15 C16 179.8(3) . . . . ?
C14 C15 C16 C17 2.9(5) . . . . ?
C14 C15 C16 C20 -172.4(3) . . . . ?
C15 C16 C17 C18 -0.6(5) . . . . ?
C20 C16 C17 C18 174.8(3) . . . . ?
C16 C17 C18 C19 -2.5(5) . . . . ?
C16 C17 C18 C29 -178.8(3) . . . . ?
C24 N2 C19 C14 179.0(3) . . . . ?
Ca1 N2 C19 C14 -36.7(4) . . . . ?
C24 N2 C19 C18 0.1(3) . . . . ?
Ca1 N2 C19 C18 144.3(2) . . . . ?
C15 C14 C19 N2 179.9(3) . . . . ?
C13 C14 C19 N2 -1.9(5) . . . . ?
C15 C14 C19 C18 -1.3(4) . . . . ?
C13 C14 C19 C18 176.9(3) . . . . ?
C17 C18 C19 N2 -177.5(3) . . . . ?
C29 C18 C19 N2 -0.3(3) . . . . ?
C17 C18 C19 C14 3.5(4) . . . . ?
C29 C18 C19 C14 -179.3(3) . . . . ?
C15 C16 C20 C23 105.3(4) . . . . ?
C17 C16 C20 C23 -70.0(4) . . . . ?
C15 C16 C20 C22 -135.0(3) . . . . ?
C17 C16 C20 C22 49.8(4) . . . . ?
C15 C16 C20 C21 -14.5(5) . . . . ?
C17 C16 C20 C21 170.3(3) . . . . ?
C19 N2 C24 C25 -178.2(3) . . . . ?
Ca1 N2 C24 C25 37.1(4) . . . . ?
C19 N2 C24 C29 0.1(3) . . . . ?
Ca1 N2 C24 C29 -144.6(2) . . . . ?
N2 C24 C25 C26 179.1(3) . . . . ?
C29 C24 C25 C26 1.0(4) . . . . ?
N2 C24 C25 C34 -0.8(5) . . . . ?
C29 C24 C25 C34 -178.9(3) . . . . ?
C24 C25 C26 C27 2.3(5) . . . . ?
C34 C25 C26 C27 -177.8(3) . . . . ?
C25 C26 C27 C28 -3.0(5) . . . . ?
C25 C26 C27 C30 178.1(3) . . . . ?
C26 C27 C28 C29 0.3(5) . . . . ?
C30 C27 C28 C29 179.3(3) . . . . ?
C27 C28 C29 C24 2.8(5) . . . . ?
C27 C28 C29 C18 -179.4(3) . . . . ?
N2 C24 C29 C28 178.1(3) . . . . ?
C25 C24 C29 C28 -3.5(5) . . . . ?
N2 C24 C29 C18 -0.3(3) . . . . ?
C25 C24 C29 C18 178.2(3) . . . . ?
C17 C18 C29 C28 -1.0(6) . . . . ?
C19 C18 C29 C28 -177.7(3) . . . . ?
C17 C18 C29 C24 177.0(3) . . . . ?
C19 C18 C29 C24 0.3(3) . . . . ?
C26 C27 C30 C31A 78.5(7) . . . . ?
C28 C27 C30 C31A -100.4(6) . . . . ?
C26 C27 C30 C33A -16.4(7) . . . . ?
C28 C27 C30 C33A 164.7(6) . . . . ?
C26 C27 C30 C32B -137.0(6) . . . . ?
C28 C27 C30 C32B 44.1(7) . . . . ?
C26 C27 C30 C32A -160.7(5) . . . . ?
C28 C27 C30 C32A 20.4(6) . . . . ?
C26 C27 C30 C31B 102.7(7) . . . . ?
C28 C27 C30 C31B -76.2(7) . . . . ?
C26 C27 C30 C33B -42.7(6) . . . . ?
C28 C27 C30 C33B 138.4(5) . . . . ?
C35 N3 C34 C25 179.6(3) . . . . ?
Ca1 N3 C34 C25 -10.3(5) . . . . ?
C26 C25 C34 N3 166.9(3) . . . . ?
C24 C25 C34 N3 -13.2(6) . . . . ?
C34 N3 C35 C40 87.2(4) . . . . ?
Ca1 N3 C35 C40 -83.3(3) . . . . ?
C34 N3 C35 C36 -94.7(4) . . . . ?
Ca1 N3 C35 C36 94.8(3) . . . . ?
C40 C35 C36 C37 2.2(5) . . . . ?
N3 C35 C36 C37 -175.9(3) . . . . ?
C40 C35 C36 C41 -174.8(3) . . . . ?
N3 C35 C36 C41 7.1(5) . . . . ?
C35 C36 C37 C38 -0.5(6) . . . . ?
C41 C36 C37 C38 176.5(4) . . . . ?
C36 C37 C38 C39 -2.0(8) . . . . ?
C37 C38 C39 C40 2.8(8) . . . . ?
C36 C35 C40 C39 -1.4(6) . . . . ?
N3 C35 C40 C39 176.7(4) . . . . ?
C36 C35 C40 C44 175.4(3) . . . . ?
N3 C35 C40 C44 -6.5(5) . . . . ?
C38 C39 C40 C35 -1.2(7) . . . . ?
C38 C39 C40 C44 -178.0(5) . . . . ?
C37 C36 C41 C43 -84.3(5) . . . . ?
C35 C36 C41 C43 92.5(5) . . . . ?
C37 C36 C41 C42 36.8(5) . . . . ?
C35 C36 C41 C42 -146.3(4) . . . . ?
C35 C40 C44 C45 -93.9(5) . . . . ?
C39 C40 C44 C45 82.8(5) . . . . ?
C35 C40 C44 C46 143.5(4) . . . . ?
C39 C40 C44 C46 -39.8(6) . . . . ?
C59 O1 C56 C57 20.6(5) . . . . ?
Ca1 O1 C56 C57 -173.5(4) . . . . ?
O1 C56 C57 C58 -31.5(7) . . . . ?
C56 C57 C58 C59 30.8(8) . . . . ?
C56 O1 C59 C58 -0.7(6) . . . . ?
Ca1 O1 C59 C58 -168.6(4) . . . . ?
C57 C58 C59 O1 -19.1(7) . . . . ?
